data_2231111
loop_
_publ_author_name
'Wang, Bao'
'Yu, Haibo'
'Li, Bin'

_publ_section_title
;
 (<i>Z</i>)-2-(4-<i>tert</i>-Butylphenyl)-1-(4-chloro-1-ethyl-3-methyl-1<i>H</i>-pyrazol-5-yl)-2-cyanovinyl
 pivalate
;
_journal_coeditor_code HB5916
_journal_issue 8
_journal_name_full 'Acta Crystallographica Section E'
_journal_page_first o2027
_journal_paper_doi 10.1107/S1600536811027255
_journal_volume 67
_journal_year 2011
_chemical_formula_iupac 'C24 H30 Cl N3 O2'
_chemical_formula_moiety 'C24 H30 Cl N3 O2'
_chemical_formula_sum 'C24 H30 Cl N3 O2'
_chemical_formula_weight 427.96
_chemical_name_systematic
;
(<i>Z</i>)-2-(4-<i>tert</i>-Butylphenyl)-1-(4-chloro-1-ethyl-3-methyl-
1<i>H</i>-pyrazol-5-yl)-2-cyanovinyl pivalate
;
_space_group_IT_number 4
_symmetry_cell_setting monoclinic
_symmetry_space_group_name_Hall 'P 2yb'
_symmetry_space_group_name_H-M 'P 1 21 1'
_atom_sites_solution_hydrogens geom
_atom_sites_solution_primary direct
_atom_sites_solution_secondary difmap
_audit_creation_method SHELXL97
_cell_angle_alpha 90.00
_cell_angle_beta 110.6130(10)
_cell_angle_gamma 90.00
_cell_formula_units_Z 2
_cell_length_a 10.1796(7)
_cell_length_b 10.5648(7)
_cell_length_c 12.3632(8)
_cell_measurement_reflns_used 2837
_cell_measurement_temperature 296(2)
_cell_measurement_theta_max 22.57
_cell_measurement_theta_min 2.61
_cell_volume 1244.48(14)
_computing_cell_refinement 'SAINT (Bruker, 2001)'
_computing_data_collection 'SMART (Bruker, 2001)'
_computing_data_reduction 'SAINT (Bruker, 2001)'
_computing_molecular_graphics 'SHELXTL (Sheldrick, 2008)'
_computing_publication_material 'SHELXTL (Sheldrick, 2008) and PLATON (Spek, 2009)'
_computing_structure_refinement 'SHELXL97 (Sheldrick, 2008)'
_computing_structure_solution 'SHELXS97 (Sheldrick, 2008)'
_diffrn_ambient_temperature 296(2)
_diffrn_measured_fraction_theta_full 0.998
_diffrn_measured_fraction_theta_max 0.998
_diffrn_measurement_device_type 'Bruker SMART CCD'
_diffrn_measurement_method 'phi and omega scans'
_diffrn_radiation_monochromator graphite
_diffrn_radiation_source 'fine-focus sealed tube'
_diffrn_radiation_type MoK\a
_diffrn_radiation_wavelength 0.71073
_diffrn_reflns_av_R_equivalents 0.0140
_diffrn_reflns_av_sigmaI/netI 0.0275
_diffrn_reflns_limit_h_max 11
_diffrn_reflns_limit_h_min -12
_diffrn_reflns_limit_k_max 12
_diffrn_reflns_limit_k_min -12
_diffrn_reflns_limit_l_max 14
_diffrn_reflns_limit_l_min -7
_diffrn_reflns_number 6437
_diffrn_reflns_theta_full 25.02
_diffrn_reflns_theta_max 25.02
_diffrn_reflns_theta_min 1.76
_exptl_absorpt_coefficient_mu 0.176
_exptl_absorpt_correction_T_max 1.000
_exptl_absorpt_correction_T_min 0.757
_exptl_absorpt_correction_type multi-scan
_exptl_absorpt_process_details '(SADABS; Bruker, 2001)'
_exptl_crystal_colour colorless
_exptl_crystal_density_diffrn 1.142
_exptl_crystal_density_method 'not measured'
_exptl_crystal_description block
_exptl_crystal_F_000 456
_exptl_crystal_size_max 0.38
_exptl_crystal_size_mid 0.34
_exptl_crystal_size_min 0.28
_refine_diff_density_max 0.143
_refine_diff_density_min -0.169
_refine_ls_abs_structure_details 'Flack (1983), 2014 Friedel pairs'
_refine_ls_abs_structure_Flack 0.06(6)
_refine_ls_extinction_method none
_refine_ls_goodness_of_fit_ref 1.034
_refine_ls_hydrogen_treatment constr
_refine_ls_matrix_type full
_refine_ls_number_parameters 276
_refine_ls_number_reflns 4354
_refine_ls_number_restraints 1
_refine_ls_restrained_S_all 1.034
_refine_ls_R_factor_all 0.0472
_refine_ls_R_factor_gt 0.0388
_refine_ls_shift/su_max 0.000
_refine_ls_shift/su_mean 0.000
_refine_ls_structure_factor_coef Fsqd
_refine_ls_weighting_details 'calc w=1/[\s^2^(Fo^2^)+(0.0554P)^2^+0.0882P] where P=(Fo^2^+2Fc^2^)/3'
_refine_ls_weighting_scheme calc
_refine_ls_wR_factor_gt 0.0934
_refine_ls_wR_factor_ref 0.1004
_reflns_number_gt 3756
_reflns_number_total 4354
_reflns_threshold_expression I>2\s(I)
_cod_data_source_file hb5916.cif
_cod_data_source_block I
_cod_original_sg_symbol_H-M 'P 21'
_cod_database_code 2231111
_cod_database_fobs_code 2231111

loop_
_symmetry_equiv_pos_as_xyz
'x, y, z'
'-x, y+1/2, -z'

loop_
_atom_site_type_symbol
_atom_site_label
_atom_site_fract_x
_atom_site_fract_y
_atom_site_fract_z
_atom_site_U_iso_or_equiv
_atom_site_adp_type
_atom_site_calc_flag
_atom_site_refinement_flags
_atom_site_occupancy
_atom_site_symmetry_multiplicity
Cl Cl1 0.91735(8) 0.12628(7) 0.43386(5) 0.0805(2) Uani d . 1 1
O O1 0.88635(15) 0.00475(13) 0.67430(13) 0.0546(4) Uani d . 1 1
O O2 0.6841(2) 0.0528(2) 0.6923(2) 0.1073(8) Uani d . 1 1
N N1 0.83545(19) 0.33952(17) 0.65433(15) 0.0533(4) Uani d . 1 1
N N2 0.7959(2) 0.41956(19) 0.56420(17) 0.0611(5) Uani d . 1 1
N N3 1.0994(3) -0.0527(2) 0.9522(2) 0.0910(8) Uani d . 1 1
C C1 0.8112(4) -0.2484(3) 0.6992(3) 0.0988(10) Uani d . 1 1
H H1A 0.9057 -0.2303 0.7043 0.148 Uiso calc R 1 1
H H1B 0.7866 -0.3327 0.6700 0.148 Uiso calc R 1 1
H H1C 0.8045 -0.2418 0.7745 0.148 Uiso calc R 1 1
C C2 0.5602(4) -0.1789(4) 0.6095(4) 0.1147(13) Uani d . 1 1
H H2A 0.5559 -0.1802 0.6859 0.172 Uiso calc R 1 1
H H2B 0.5301 -0.2592 0.5729 0.172 Uiso calc R 1 1
H H2C 0.4999 -0.1133 0.5650 0.172 Uiso calc R 1 1
C C3 0.7257(4) -0.1646(4) 0.4991(3) 0.1048(11) Uani d . 1 1
H H3A 0.6715 -0.0995 0.4489 0.157 Uiso calc R 1 1
H H3B 0.6926 -0.2461 0.4664 0.157 Uiso calc R 1 1
H H3C 0.8227 -0.1554 0.5077 0.157 Uiso calc R 1 1
C C4 0.7104(3) -0.1533(3) 0.6172(2) 0.0666(6) Uani d . 1 1
C C5 0.7515(2) -0.0214(2) 0.6629(2) 0.0581(6) Uani d . 1 1
C C6 0.9388(2) 0.1258(2) 0.70985(16) 0.0475(4) Uani d . 1 1
C C7 0.8815(2) 0.2278(2) 0.62748(17) 0.0483(5) Uani d . 1 1
C C8 0.8687(2) 0.2379(2) 0.51326(17) 0.0532(5) Uani d . 1 1
C C9 0.8173(2) 0.3588(2) 0.47794(19) 0.0567(5) Uani d . 1 1
C C10 0.8154(2) 0.3768(2) 0.76083(17) 0.0670(6) Uani d . 1 1
H H10A 0.8685 0.4533 0.7904 0.080 Uiso calc R 1 1
H H10B 0.8513 0.3107 0.8182 0.080 Uiso calc R 1 1
C C11 0.6638(2) 0.3997(2) 0.74279(17) 0.1022(11) Uani d R 1 1
H H11A 0.6289 0.4674 0.6884 0.153 Uiso calc R 1 1
H H11B 0.6547 0.4223 0.8150 0.153 Uiso calc R 1 1
H H11C 0.6109 0.3242 0.7134 0.153 Uiso calc R 1 1
C C12 0.7861(3) 0.4190(3) 0.3620(2) 0.0822(8) Uani d . 1 1
H H12A 0.7061 0.3785 0.3067 0.123 Uiso calc R 1 1
H H12B 0.8658 0.4099 0.3382 0.123 Uiso calc R 1 1
H H12C 0.7663 0.5073 0.3667 0.123 Uiso calc R 1 1
C C13 1.0443(2) 0.1363(2) 0.81182(16) 0.0479(4) Uani d . 1 1
C C14 1.0747(2) 0.0294(2) 0.8883(2) 0.0589(6) Uani d . 1 1
C C15 1.1321(2) 0.2504(2) 0.85119(16) 0.0481(5) Uani d . 1 1
C C16 1.1890(2) 0.3123(2) 0.78031(18) 0.0578(6) Uani d . 1 1
H H16 1.1715 0.2823 0.7058 0.069 Uiso calc R 1 1
C C17 1.2721(2) 0.4187(2) 0.81808(19) 0.0583(5) Uani d . 1 1
H H17 1.3087 0.4590 0.7681 0.070 Uiso calc R 1 1
C C18 1.3018(2) 0.4663(2) 0.9282(2) 0.0543(5) Uani d . 1 1
C C19 1.2453(3) 0.4019(3) 0.9993(2) 0.0660(6) Uani d . 1 1
H H19 1.2629 0.4315 1.0739 0.079 Uiso calc R 1 1
C C20 1.1640(3) 0.2955(2) 0.96248(19) 0.0630(6) Uani d . 1 1
H H20 1.1299 0.2533 1.0132 0.076 Uiso calc R 1 1
C C21 1.3905(3) 0.5854(2) 0.9708(2) 0.0702(7) Uani d . 1 1
C C22 1.4498(5) 0.6366(4) 0.8833(4) 0.1287(15) Uani d . 1 1
H H22A 1.5104 0.5744 0.8688 0.193 Uiso calc R 1 1
H H22B 1.5023 0.7123 0.9130 0.193 Uiso calc R 1 1
H H22C 1.3743 0.6556 0.8126 0.193 Uiso calc R 1 1
C C23 1.5085(5) 0.5570(5) 1.0820(4) 0.1517(19) Uani d . 1 1
H H23A 1.5733 0.4995 1.0673 0.227 Uiso calc R 1 1
H H23B 1.4714 0.5193 1.1358 0.227 Uiso calc R 1 1
H H23C 1.5563 0.6342 1.1140 0.227 Uiso calc R 1 1
C C24 1.2955(5) 0.6859(4) 0.9907(6) 0.170(2) Uani d . 1 1
H H24A 1.3499 0.7595 1.0241 0.255 Uiso calc R 1 1
H H24B 1.2515 0.6538 1.0422 0.255 Uiso calc R 1 1
H H24C 1.2247 0.7081 0.9183 0.255 Uiso calc R 1 1

loop_
_atom_site_aniso_label
_atom_site_aniso_U_11
_atom_site_aniso_U_22
_atom_site_aniso_U_33
_atom_site_aniso_U_12
_atom_site_aniso_U_13
_atom_site_aniso_U_23
Cl1 0.1082(5) 0.0814(4) 0.0610(3) 0.0026(4) 0.0413(3) -0.0081(3)
O1 0.0532(8) 0.0480(8) 0.0624(9) -0.0004(6) 0.0201(7) -0.0052(7)
O2 0.0921(14) 0.0818(14) 0.178(2) -0.0117(12) 0.0853(16) -0.0348(15)
N1 0.0636(11) 0.0477(10) 0.0436(9) 0.0047(9) 0.0125(8) 0.0029(8)
N2 0.0659(12) 0.0518(11) 0.0584(11) 0.0022(9) 0.0130(9) 0.0111(9)
N3 0.1001(17) 0.0791(16) 0.0874(17) 0.0104(14) 0.0250(14) 0.0343(15)
C1 0.132(3) 0.0590(17) 0.102(2) -0.0037(18) 0.037(2) -0.0024(16)
C2 0.092(2) 0.113(3) 0.154(3) -0.044(2) 0.062(2) -0.035(3)
C3 0.136(3) 0.105(2) 0.081(2) -0.043(2) 0.0475(19) -0.0326(19)
C4 0.0687(15) 0.0691(15) 0.0645(14) -0.0174(13) 0.0267(12) -0.0106(13)
C5 0.0579(13) 0.0565(13) 0.0620(13) -0.0018(11) 0.0237(11) -0.0025(11)
C6 0.0525(11) 0.0435(10) 0.0486(10) -0.0008(10) 0.0205(9) -0.0027(10)
C7 0.0492(11) 0.0481(12) 0.0437(11) -0.0029(9) 0.0116(8) -0.0015(9)
C8 0.0534(12) 0.0613(14) 0.0425(11) -0.0060(10) 0.0139(9) -0.0029(10)
C9 0.0533(12) 0.0623(14) 0.0474(12) -0.0064(10) 0.0089(9) 0.0106(11)
C10 0.0819(16) 0.0622(14) 0.0536(13) 0.0178(12) 0.0196(11) -0.0029(11)
C11 0.101(2) 0.129(3) 0.088(2) 0.046(2) 0.0465(17) 0.020(2)
C12 0.0894(18) 0.089(2) 0.0608(15) -0.0074(16) 0.0171(13) 0.0255(14)
C13 0.0493(10) 0.0498(11) 0.0432(10) 0.0054(10) 0.0146(8) 0.0046(9)
C14 0.0578(13) 0.0611(14) 0.0535(12) 0.0024(11) 0.0144(10) 0.0082(12)
C15 0.0473(10) 0.0496(12) 0.0435(11) 0.0035(9) 0.0113(8) 0.0036(9)
C16 0.0646(13) 0.0678(15) 0.0399(11) -0.0063(11) 0.0173(9) -0.0044(10)
C17 0.0624(13) 0.0601(14) 0.0532(13) -0.0079(11) 0.0211(10) 0.0024(11)
C18 0.0503(11) 0.0492(12) 0.0581(13) 0.0035(9) 0.0122(9) -0.0026(10)
C19 0.0712(14) 0.0778(17) 0.0463(12) -0.0073(13) 0.0172(11) -0.0142(12)
C20 0.0714(14) 0.0747(17) 0.0433(12) -0.0100(13) 0.0207(10) 0.0018(11)
C21 0.0713(15) 0.0530(14) 0.0815(17) -0.0066(11) 0.0209(13) -0.0120(12)
C22 0.160(4) 0.104(3) 0.139(3) -0.067(3) 0.073(3) -0.032(3)
C23 0.127(3) 0.126(3) 0.136(3) -0.064(3) -0.035(3) 0.008(3)
C24 0.157(4) 0.074(2) 0.299(7) -0.007(3) 0.107(5) -0.066(4)

loop_
_atom_type_symbol
_atom_type_description
_atom_type_scat_dispersion_real
_atom_type_scat_dispersion_imag
_atom_type_scat_source
C C 0.0033 0.0016 'International Tables Vol C Tables 4.2.6.8 and 6.1.1.4'
H H 0.0000 0.0000 'International Tables Vol C Tables 4.2.6.8 and 6.1.1.4'
N N 0.0061 0.0033 'International Tables Vol C Tables 4.2.6.8 and 6.1.1.4'
O O 0.0106 0.0060 'International Tables Vol C Tables 4.2.6.8 and 6.1.1.4'
Cl Cl 0.1484 0.1585 'International Tables Vol C Tables 4.2.6.8 and 6.1.1.4'

loop_
_geom_angle_atom_site_label_1
_geom_angle_atom_site_label_2
_geom_angle_atom_site_label_3
_geom_angle
C5 O1 C6 118.67(16)
N2 N1 C7 111.98(17)
N2 N1 C10 118.92(17)
C7 N1 C10 128.93(18)
C9 N2 N1 106.04(18)
C4 C1 H1A 109.5
C4 C1 H1B 109.5
H1A C1 H1B 109.5
C4 C1 H1C 109.5
H1A C1 H1C 109.5
H1B C1 H1C 109.5
C4 C2 H2A 109.5
C4 C2 H2B 109.5
H2A C2 H2B 109.5
C4 C2 H2C 109.5
H2A C2 H2C 109.5
H2B C2 H2C 109.5
C4 C3 H3A 109.5
C4 C3 H3B 109.5
H3A C3 H3B 109.5
C4 C3 H3C 109.5
H3A C3 H3C 109.5
H3B C3 H3C 109.5
C5 C4 C2 109.1(2)
C5 C4 C3 108.9(2)
C2 C4 C3 111.4(3)
C5 C4 C1 109.0(2)
C2 C4 C1 110.4(3)
C3 C4 C1 108.1(3)
O2 C5 O1 120.6(2)
O2 C5 C4 128.0(2)
O1 C5 C4 111.3(2)
C13 C6 O1 117.54(19)
C13 C6 C7 125.9(2)
O1 C6 C7 116.29(16)
N1 C7 C8 105.53(18)
N1 C7 C6 124.18(18)
C8 C7 C6 130.2(2)
C7 C8 C9 106.45(19)
C7 C8 Cl1 126.27(18)
C9 C8 Cl1 127.17(16)
N2 C9 C8 109.98(18)
N2 C9 C12 121.6(2)
C8 C9 C12 128.4(2)
N1 C10 C11 111.96(10)
N1 C10 H10A 109.2
C11 C10 H10A 109.2
N1 C10 H10B 109.2
C11 C10 H10B 109.2
H10A C10 H10B 107.9
C10 C11 H11A 109.5
C10 C11 H11B 109.5
H11A C11 H11B 109.5
C10 C11 H11C 109.5
H11A C11 H11C 109.5
H11B C11 H11C 109.5
C9 C12 H12A 109.5
C9 C12 H12B 109.5
H12A C12 H12B 109.5
C9 C12 H12C 109.5
H12A C12 H12C 109.5
H12B C12 H12C 109.5
C6 C13 C14 118.0(2)
C6 C13 C15 124.60(19)
C14 C13 C15 117.39(17)
N3 C14 C13 177.6(3)
C16 C15 C20 117.8(2)
C16 C15 C13 121.33(18)
C20 C15 C13 120.79(19)
C15 C16 C17 121.02(19)
C15 C16 H16 119.5
C17 C16 H16 119.5
C18 C17 C16 121.6(2)
C18 C17 H17 119.2
C16 C17 H17 119.2
C17 C18 C19 116.8(2)
C17 C18 C21 122.5(2)
C19 C18 C21 120.8(2)
C20 C19 C18 121.8(2)
C20 C19 H19 119.1
C18 C19 H19 119.1
C19 C20 C15 120.9(2)
C19 C20 H20 119.5
C15 C20 H20 119.5
C23 C21 C22 109.5(3)
C23 C21 C24 110.0(4)
C22 C21 C24 107.7(4)
C23 C21 C18 109.6(2)
C22 C21 C18 112.6(2)
C24 C21 C18 107.4(2)
C21 C22 H22A 109.5
C21 C22 H22B 109.5
H22A C22 H22B 109.5
C21 C22 H22C 109.5
H22A C22 H22C 109.5
H22B C22 H22C 109.5
C21 C23 H23A 109.5
C21 C23 H23B 109.5
H23A C23 H23B 109.5
C21 C23 H23C 109.5
H23A C23 H23C 109.5
H23B C23 H23C 109.5
C21 C24 H24A 109.5
C21 C24 H24B 109.5
H24A C24 H24B 109.5
C21 C24 H24C 109.5
H24A C24 H24C 109.5
H24B C24 H24C 109.5

loop_
_geom_bond_atom_site_label_1
_geom_bond_atom_site_label_2
_geom_bond_distance
Cl1 C8 1.715(2)
O1 C5 1.358(3)
O1 C6 1.396(3)
O2 C5 1.181(3)
N1 N2 1.343(2)
N1 C7 1.354(3)
N1 C10 1.456(3)
N2 C9 1.327(3)
N3 C14 1.140(3)
C1 C4 1.536(4)
C1 H1A 0.9600
C1 H1B 0.9600
C1 H1C 0.9600
C2 C4 1.522(4)
C2 H2A 0.9600
C2 H2B 0.9600
C2 H2C 0.9600
C3 C4 1.527(4)
C3 H3A 0.9600
C3 H3B 0.9600
C3 H3C 0.9600
C4 C5 1.506(4)
C6 C13 1.342(3)
C6 C7 1.456(3)
C7 C8 1.376(3)
C8 C9 1.391(3)
C9 C12 1.496(3)
C10 C11 1.4985
C10 H10A 0.9700
C10 H10B 0.9700
C11 H11A 0.9600
C11 H11B 0.9600
C11 H11C 0.9600
C12 H12A 0.9600
C12 H12B 0.9600
C12 H12C 0.9600
C13 C14 1.434(3)
C13 C15 1.478(3)
C15 C16 1.374(3)
C15 C20 1.382(3)
C16 C17 1.385(3)
C16 H16 0.9300
C17 C18 1.382(3)
C17 H17 0.9300
C18 C19 1.386(3)
C18 C21 1.530(3)
C19 C20 1.375(3)
C19 H19 0.9300
C20 H20 0.9300
C21 C23 1.504(5)
C21 C22 1.512(5)
C21 C24 1.513(5)
C22 H22A 0.9600
C22 H22B 0.9600
C22 H22C 0.9600
C23 H23A 0.9600
C23 H23B 0.9600
C23 H23C 0.9600
C24 H24A 0.9600
C24 H24B 0.9600
C24 H24C 0.9600

loop_
_geom_torsion_atom_site_label_1
_geom_torsion_atom_site_label_2
_geom_torsion_atom_site_label_3
_geom_torsion_atom_site_label_4
_geom_torsion
C7 N1 N2 C9 -0.3(2)
C10 N1 N2 C9 -175.99(18)
C6 O1 C5 O2 -6.7(3)
C6 O1 C5 C4 176.59(18)
C2 C4 C5 O2 1.9(4)
C3 C4 C5 O2 123.7(3)
C1 C4 C5 O2 -118.6(3)
C2 C4 C5 O1 178.4(2)
C3 C4 C5 O1 -59.9(3)
C1 C4 C5 O1 57.8(3)
C5 O1 C6 C13 115.7(2)
C5 O1 C6 C7 -69.5(2)
N2 N1 C7 C8 -0.6(2)
C10 N1 C7 C8 174.54(19)
N2 N1 C7 C6 176.18(18)
C10 N1 C7 C6 -8.7(3)
C13 C6 C7 N1 -53.3(3)
O1 C6 C7 N1 132.4(2)
C13 C6 C7 C8 122.7(2)
O1 C6 C7 C8 -51.6(3)
N1 C7 C8 C9 1.2(2)
C6 C7 C8 C9 -175.3(2)
N1 C7 C8 Cl1 177.54(16)
C6 C7 C8 Cl1 1.0(3)
N1 N2 C9 C8 1.1(2)
N1 N2 C9 C12 -179.5(2)
C7 C8 C9 N2 -1.5(2)
Cl1 C8 C9 N2 -177.76(17)
C7 C8 C9 C12 179.2(2)
Cl1 C8 C9 C12 2.9(3)
N2 N1 C10 C11 60.59(19)
C7 N1 C10 C11 -114.27(19)
O1 C6 C13 C14 -13.6(3)
C7 C6 C13 C14 172.1(2)
O1 C6 C13 C15 166.20(18)
C7 C6 C13 C15 -8.1(3)
C6 C13 C14 N3 -137(6)
C15 C13 C14 N3 43(7)
C6 C13 C15 C16 -47.2(3)
C14 C13 C15 C16 132.6(2)
C6 C13 C15 C20 135.3(2)
C14 C13 C15 C20 -44.9(3)
C20 C15 C16 C17 -1.9(3)
C13 C15 C16 C17 -179.5(2)
C15 C16 C17 C18 0.4(3)
C16 C17 C18 C19 0.4(3)
C16 C17 C18 C21 -178.5(2)
C17 C18 C19 C20 0.2(4)
C21 C18 C19 C20 179.2(2)
C18 C19 C20 C15 -1.8(4)
C16 C15 C20 C19 2.6(3)
C13 C15 C20 C19 -179.8(2)
C17 C18 C21 C23 -126.8(4)
C19 C18 C21 C23 54.3(4)
C17 C18 C21 C22 -4.7(4)
C19 C18 C21 C22 176.4(3)
C17 C18 C21 C24 113.7(4)
C19 C18 C21 C24 -65.2(4)

loop_
_cod_related_entry_id
_cod_related_entry_database
_cod_related_entry_code
1 ChemSpider 30656843
